data_2206331
loop_
_publ_author_name
'Rademeyer, Melanie'

_publ_section_title
;
 4-Aminopyridinium nitrate
;
_journal_coeditor_code AC6179
_journal_issue 8
_journal_name_full 'Acta Crystallographica Section E'
_journal_page_first o2496
_journal_page_last o2498
_journal_paper_doi 10.1107/S1600536805020660
_journal_volume 61
_journal_year 2005
_chemical_formula_iupac 'C5 H7 N2 + , N O3 -'
_chemical_formula_moiety 'C5 H7 N2 + , N O3 -'
_chemical_formula_sum 'C5 H7 N3 O3'
_chemical_formula_weight 157.14
_chemical_name_systematic
;
4-Aminopyridinium nitrate
;
_space_group_IT_number 14
_symmetry_cell_setting monoclinic
_symmetry_space_group_name_Hall '-P 2ybc'
_symmetry_space_group_name_H-M 'P 1 21/c 1'
_atom_sites_solution_hydrogens geom
_atom_sites_solution_primary direct
_atom_sites_solution_secondary difmap
_audit_creation_method SHELXL97
_cell_angle_alpha 90.00
_cell_angle_beta 93.60(4)
_cell_angle_gamma 90.00
_cell_formula_units_Z 4
_cell_length_a 9.192(4)
_cell_length_b 6.996(4)
_cell_length_c 10.869(5)
_cell_measurement_reflns_used 209
_cell_measurement_temperature 200(2)
_cell_measurement_theta_max 30
_cell_measurement_theta_min 2
_cell_volume 697.6(6)
_computing_cell_refinement 'CrysAlis CCD'
_computing_data_collection 'CrysAlis CCD (Oxford Diffraction, 2003)'
_computing_data_reduction 'CrysAlis RED (Oxford Diffraction, 2003)'
_computing_molecular_graphics 'ORTEP-3 for Windows (Farrugia, 1997)'
_computing_publication_material 'WinGX (Farrugia, 1999) and PLATON (Spek, 2003)'
_computing_structure_refinement 'SHELXL97 (Sheldrick, 1997)'
_computing_structure_solution 'SHELXL97 (Sheldrick, 1997)'
_diffrn_ambient_temperature 200(2)
_diffrn_measured_fraction_theta_full 0.993
_diffrn_measured_fraction_theta_max 0.936
_diffrn_measurement_device_type 'Oxford Excalibur2'
_diffrn_measurement_method \w/2\q
_diffrn_radiation_monochromator graphite
_diffrn_radiation_source 'fine-focus sealed tube'
_diffrn_radiation_type MoK\a
_diffrn_radiation_wavelength 0.71073
_diffrn_reflns_av_R_equivalents 0.0361
_diffrn_reflns_av_sigmaI/netI 0.0535
_diffrn_reflns_limit_h_max 13
_diffrn_reflns_limit_h_min -13
_diffrn_reflns_limit_k_max 8
_diffrn_reflns_limit_k_min -10
_diffrn_reflns_limit_l_max 15
_diffrn_reflns_limit_l_min -16
_diffrn_reflns_number 6090
_diffrn_reflns_theta_full 25.00
_diffrn_reflns_theta_max 31.78
_diffrn_reflns_theta_min 4.18
_diffrn_standards_decay_% <2
_exptl_absorpt_coefficient_mu 0.125
_exptl_absorpt_correction_type none
_exptl_crystal_colour colourless
_exptl_crystal_density_diffrn 1.496
_exptl_crystal_density_method 'not measured'
_exptl_crystal_description needle
_exptl_crystal_F_000 328
_exptl_crystal_size_max 0.20
_exptl_crystal_size_mid 0.20
_exptl_crystal_size_min 0.20
_refine_diff_density_max 0.219
_refine_diff_density_min -0.231
_refine_ls_extinction_method none
_refine_ls_goodness_of_fit_ref 0.943
_refine_ls_hydrogen_treatment mixed
_refine_ls_matrix_type full
_refine_ls_number_parameters 108
_refine_ls_number_reflns 2220
_refine_ls_number_restraints 0
_refine_ls_restrained_S_all 0.943
_refine_ls_R_factor_all 0.0860
_refine_ls_R_factor_gt 0.0477
_refine_ls_shift/su_max 0.002
_refine_ls_shift/su_mean 0.000
_refine_ls_structure_factor_coef Fsqd
_refine_ls_weighting_details 'calc w = 1/[\s^2^(Fo^2^)+(0.0545P)^2^] where P = (Fo^2^+2Fc^2^)/3'
_refine_ls_weighting_scheme calc
_refine_ls_wR_factor_gt 0.1019
_refine_ls_wR_factor_ref 0.1158
_reflns_number_gt 1369
_reflns_number_total 2220
_reflns_threshold_expression I>2\s(I)
_cod_data_source_file ac6179.cif
_cod_data_source_block I
_cod_original_cell_volume 697.5(6)
_cod_original_sg_symbol_H-M 'P 21/c'
_cod_database_code 2206331
_cod_database_fobs_code 2206331

loop_
_symmetry_equiv_pos_as_xyz
'x, y, z'
'-x, y+1/2, -z+1/2'
'-x, -y, -z'
'x, -y-1/2, z-1/2'

loop_
_atom_site_label
_atom_site_fract_x
_atom_site_fract_y
_atom_site_fract_z
_atom_site_U_iso_or_equiv
_atom_site_adp_type
_atom_site_calc_flag
_atom_site_refinement_flags
_atom_site_occupancy
_atom_site_type_symbol
H1A 0.5501(19) 0.193(2) 0.9511(17) 0.054(5) Uiso d . 1 H
H1B 0.577(2) 0.104(2) 0.8252(19) 0.062(6) Uiso d . 1 H
O1 0.77850(11) 0.05911(14) 0.74230(9) 0.0353(3) Uani d . 1 O
N1 0.51723(13) 0.13733(18) 0.87877(13) 0.0331(3) Uani d . 1 N
C1 0.37418(14) 0.12040(16) 0.85447(12) 0.0247(3) Uani d . 1 C
O2 0.62171(11) 0.13015(15) 0.59360(10) 0.0449(3) Uani d . 1 O
N2 0.07612(13) 0.09205(16) 0.80423(12) 0.0326(3) Uani d . 1 N
H2A -0.0165 0.0849 0.7879 0.039 Uiso calc R 1 H
N3 0.75137(12) 0.11466(15) 0.63267(11) 0.0289(3) Uani d . 1 N
C5 0.27392(14) 0.17066(19) 0.94304(12) 0.0281(3) Uani d . 1 C
H5 0.3079 0.2132 1.0206 0.034 Uiso calc R 1 H
C2 0.31506(15) 0.04882(18) 0.74069(12) 0.0292(3) Uani d . 1 C
H2 0.3767 0.0091 0.6810 0.035 Uiso calc R 1 H
C4 0.12835(15) 0.15669(18) 0.91469(13) 0.0322(3) Uani d . 1 C
H4 0.0636 0.1926 0.9729 0.039 Uiso calc R 1 H
O3 0.85311(12) 0.15115(16) 0.56697(9) 0.0431(3) Uani d . 1 O
C3 0.16864(16) 0.03793(19) 0.71823(13) 0.0321(3) Uani d . 1 C
H3 0.1308 -0.0075 0.6424 0.039 Uiso calc R 1 H

loop_
_atom_site_aniso_label
_atom_site_aniso_U_11
_atom_site_aniso_U_22
_atom_site_aniso_U_33
_atom_site_aniso_U_12
_atom_site_aniso_U_13
_atom_site_aniso_U_23
O1 0.0318(6) 0.0452(6) 0.0290(5) 0.0023(4) 0.0024(4) 0.0032(4)
N1 0.0240(6) 0.0430(7) 0.0327(7) -0.0007(5) 0.0042(5) 0.0001(6)
C1 0.0255(7) 0.0217(6) 0.0271(7) 0.0022(5) 0.0029(5) 0.0042(5)
O2 0.0286(6) 0.0582(7) 0.0467(7) -0.0011(5) -0.0063(5) 0.0069(5)
N2 0.0233(6) 0.0341(6) 0.0399(7) -0.0003(4) -0.0022(5) 0.0041(5)
N3 0.0268(6) 0.0288(6) 0.0310(6) -0.0025(4) 0.0026(5) -0.0031(5)
C5 0.0285(7) 0.0301(7) 0.0259(7) 0.0019(5) 0.0023(5) -0.0016(5)
C2 0.0347(8) 0.0265(7) 0.0267(7) 0.0032(5) 0.0058(6) -0.0007(5)
C4 0.0316(8) 0.0315(7) 0.0342(8) 0.0063(6) 0.0087(6) 0.0028(6)
O3 0.0382(6) 0.0555(7) 0.0369(6) -0.0103(5) 0.0137(5) -0.0002(5)
C3 0.0376(8) 0.0300(7) 0.0282(7) -0.0012(6) -0.0029(6) -0.0012(6)

loop_
_atom_type_symbol
_atom_type_description
_atom_type_scat_dispersion_real
_atom_type_scat_dispersion_imag
_atom_type_scat_source
C C 0.0033 0.0016 'International Tables Vol C Tables 4.2.6.8 and 6.1.1.4'
H H 0.0000 0.0000 'International Tables Vol C Tables 4.2.6.8 and 6.1.1.4'
N N 0.0061 0.0033 'International Tables Vol C Tables 4.2.6.8 and 6.1.1.4'
O O 0.0106 0.0060 'International Tables Vol C Tables 4.2.6.8 and 6.1.1.4'

loop_
_geom_angle_atom_site_label_1
_geom_angle_atom_site_label_2
_geom_angle_atom_site_label_3
_geom_angle
C1 N1 H1A 118.6(11)
C1 N1 H1B 120.6(14)
H1A N1 H1B 120.6(18)
N1 C1 C2 121.81(13)
N1 C1 C5 121.31(13)
C2 C1 C5 116.87(12)
C4 N2 C3 120.37(12)
C4 N2 H2A 119.8
C3 N2 H2A 119.8
O3 N3 O2 121.80(13)
O3 N3 O1 119.72(12)
O2 N3 O1 118.48(12)
C4 C5 C1 120.09(13)
C4 C5 H5 120.0
C1 C5 H5 120.0
C3 C2 C1 120.10(13)
C3 C2 H2 120.0
C1 C2 H2 120.0
N2 C4 C5 121.27(13)
N2 C4 H4 119.4
C5 C4 H4 119.4
C2 C3 N2 121.25(13)
C2 C3 H3 119.4
N2 C3 H3 119.4

loop_
_geom_bond_atom_site_label_1
_geom_bond_atom_site_label_2
_geom_bond_distance
O1 N3 1.2632(15)
N1 C1 1.3301(18)
N1 H1A 0.913(19)
N1 H1B 0.86(2)
C1 C2 1.4110(19)
C1 C5 1.4181(18)
O2 N3 1.2446(15)
N2 C4 1.3431(18)
N2 C3 1.3564(19)
N2 H2A 0.8600
N3 O3 1.2383(15)
C5 C4 1.3577(19)
C5 H5 0.9300
C2 C3 1.355(2)
C2 H2 0.9300
C4 H4 0.9300
C3 H3 0.9300

loop_
_geom_hbond_atom_site_label_D
_geom_hbond_atom_site_label_H
_geom_hbond_atom_site_label_A
_geom_hbond_site_symmetry_A
_geom_hbond_distance_DH
_geom_hbond_distance_HA
_geom_hbond_distance_DA
_geom_hbond_angle_DHA
_geom_hbond_publ_flag
N1 H1B O2 . 0.86(2) 2.58(2) 3.302(2) 142.5(17) yes
N1 H1B O1 . 0.86(2) 2.14(2) 2.952(2) 159.3(19) yes
N2 H2A O1 1_455 0.88(2) 1.90(2) 2.784(2) 174.6(18) yes
N2 H2A O3 1_455 0.88(2) 2.658(19) 3.218(2) 122.1(15) yes
N2 H2A N3 1_455 0.88(2) 2.63(2) 3.421(2) 149.2(16) yes

loop_
_geom_torsion_atom_site_label_1
_geom_torsion_atom_site_label_2
_geom_torsion_atom_site_label_3
_geom_torsion_atom_site_label_4
_geom_torsion
N1 C1 C5 C4 178.28(13)
C2 C1 C5 C4 -2.77(18)
N1 C1 C2 C3 -178.43(13)
C5 C1 C2 C3 2.63(18)
C3 N2 C4 C5 0.37(19)
C1 C5 C4 N2 1.3(2)
C1 C2 C3 N2 -1.1(2)
C4 N2 C3 C2 -0.5(2)

loop_
_cod_related_entry_id
_cod_related_entry_database
_cod_related_entry_code
1 ChemSpider 21129198
